data_7117773
loop_
_publ_author_name
'Jeremy Demarteau'
'Anthony Kermagoret'
'Ian German'
'Daniela Cordella'
'Koen Robeyns'
'Julien De Winter'
'Pascal Gerbaux'
'Christine Jerome'
'Antoine Debuigne'
'Christophe Detrembleur'

_publ_section_title
;
 Halomethyl-cobalt(bis-acetylacetonate) for the controlled synthesis of
 functional polymers
;
_journal_name_full Chem.Commun.
_journal_page_first 14334
_journal_paper_doi 10.1039/C5cc04714E
_journal_volume 51
_journal_year 2015
_chemical_formula_moiety 'C16 H21 Cl Co N O4'
_chemical_formula_sum 'C16 H21 Cl Co N O4'
_chemical_formula_weight 385.72
_chemical_name_systematic
;
 ?
;
_chemical_properties_physical Air-sensitive
_space_group_crystal_system monoclinic
_space_group_IT_number 8
_space_group_name_Hall 'C -2y'
_space_group_name_H-M_alt 'C 1 m 1'
_symmetry_space_group_name_Hall 'C -2y'
_symmetry_space_group_name_H-M 'C 1 m 1'
_atom_sites_solution_hydrogens geom
_audit_creation_method SHELXL-2014
_audit_update_record
;
2015-04-20 deposited with the CCDC.
2015-08-04 downloaded from the CCDC.
;
_cell_angle_alpha 90
_cell_angle_beta 91.890(2)
_cell_angle_gamma 90
_cell_formula_units_Z 2
_cell_length_a 8.1891(2)
_cell_length_b 13.7998(3)
_cell_length_c 7.73787(19)
_cell_measurement_reflns_used 2860
_cell_measurement_temperature 150(2)
_cell_measurement_theta_max 25.4130
_cell_measurement_theta_min 2.9430
_cell_volume 873.97(4)
_computing_cell_refinement
;
CrysAlisPro, Agilent Technologies,
Version 1.171.37.31 (release 14-01-2014 CrysAlis171 .NET)
(compiled Jan 14 2014,18:38:05)
;
_computing_data_collection MAR
_computing_data_reduction
;
CrysAlisPro, Agilent Technologies,
Version 1.171.37.31 (release 14-01-2014 CrysAlis171 .NET)
(compiled Jan 14 2014,18:38:05)
;
_computing_molecular_graphics 'MERCURY (Macrae et al., 2008)'
_computing_publication_material
;

'MERCURY (Macrae et al., 2008), Platon (Spek, 2009)'



;
_computing_structure_refinement 'SHELXL-2014 (Sheldrick, 2014)'
_computing_structure_solution 'SHELXS-97 (Sheldrick, 1990)'
_diffrn_ambient_temperature 150(2)
_diffrn_measured_fraction_theta_full 0.986
_diffrn_measured_fraction_theta_max 0.986
_diffrn_measurement_device_type 'MAR345 image plate'
_diffrn_measurement_method '150 images, \D\F 1.5\% '
_diffrn_radiation_monochromator 'Xenocs Fox3D mirror'
_diffrn_radiation_source 'Rigaku UltraX 18 rotating anode'
_diffrn_radiation_type MoK\a
_diffrn_radiation_wavelength 0.71073
_diffrn_reflns_av_R_equivalents 0.0380
_diffrn_reflns_av_unetI/netI 0.0382
_diffrn_reflns_laue_measured_fraction_full 0.986
_diffrn_reflns_laue_measured_fraction_max 0.986
_diffrn_reflns_limit_h_max 9
_diffrn_reflns_limit_h_min -9
_diffrn_reflns_limit_k_max 16
_diffrn_reflns_limit_k_min -16
_diffrn_reflns_limit_l_max 9
_diffrn_reflns_limit_l_min -9
_diffrn_reflns_number 3636
_diffrn_reflns_point_group_measured_fraction_full 0.986
_diffrn_reflns_point_group_measured_fraction_max 0.986
_diffrn_reflns_theta_full 25.242
_diffrn_reflns_theta_max 25.505
_diffrn_reflns_theta_min 2.894
_exptl_absorpt_coefficient_mu 1.152
_exptl_absorpt_correction_T_max 1.00000
_exptl_absorpt_correction_T_min 0.88449
_exptl_absorpt_correction_type multi-scan
_exptl_absorpt_process_details
;
CrysAlisPro, Agilent Technologies,
Version 1.171.37.31 (release 14-01-2014 CrysAlis171 .NET)
(compiled Jan 14 2014,18:38:05)
Empirical absorption correction using spherical harmonics,
 implemented in SCALE3 ABSPACK scaling algorithm.
;
_exptl_crystal_colour red
_exptl_crystal_density_diffrn 1.466
_exptl_crystal_description plate
_exptl_crystal_F_000 400
_exptl_crystal_recrystallization_method 'Re-crystallisation from solvent: pyridine benzene pentane'
_exptl_crystal_size_max 0.19
_exptl_crystal_size_mid 0.11
_exptl_crystal_size_min 0.03
_refine_diff_density_max 0.678
_refine_diff_density_min -0.205
_refine_diff_density_rms 0.067
_refine_ls_abs_structure_details
;
 Refined as an inversion twin.
;
_refine_ls_abs_structure_Flack 0.50(3)
_refine_ls_extinction_coef .
_refine_ls_extinction_method none
_refine_ls_goodness_of_fit_ref 1.053
_refine_ls_hydrogen_treatment constr
_refine_ls_matrix_type full
_refine_ls_number_parameters 121
_refine_ls_number_reflns 1636
_refine_ls_number_restraints 2
_refine_ls_restrained_S_all 1.053
_refine_ls_R_factor_all 0.0332
_refine_ls_R_factor_gt 0.0319
_refine_ls_shift/su_max 0.000
_refine_ls_shift/su_mean 0.000
_refine_ls_structure_factor_coef Fsqd
_refine_ls_weighting_details 'w=1/[\s^2^(Fo^2^)+(0.0408P)^2^+0.8561P] where P=(Fo^2^+2Fc^2^)/3'
_refine_ls_weighting_scheme calc
_refine_ls_wR_factor_gt 0.0799
_refine_ls_wR_factor_ref 0.0807
_reflns_Friedel_coverage 0.991
_reflns_friedel_fraction_full 0.985
_reflns_friedel_fraction_max 0.986
_reflns_number_gt 1585
_reflns_number_total 1636
_reflns_threshold_expression 'I > 2\s(I)'
_cod_data_source_file c5cc04714e2.cif
_cod_data_source_block jedeb19i_pyr
_cod_original_cell_volume 873.96(4)
_cod_database_code 7117773
_shelx_space_group_comment
;
The symmetry employed for this shelxl refinement is uniquely defined
by the following loop, which should always be used as a source of
symmetry information in preference to the above space-group names.
They are only intended as comments.
;
_shelxl_version_number 2014-3

loop_
_space_group_symop_operation_xyz
'x, y, z'
'x, -y, z'
'x+1/2, y+1/2, z'
'x+1/2, -y+1/2, z'

loop_
_atom_site_label
_atom_site_type_symbol
_atom_site_fract_x
_atom_site_fract_y
_atom_site_fract_z
_atom_site_U_iso_or_equiv
_atom_site_adp_type
_atom_site_occupancy
_atom_site_site_symmetry_order
_atom_site_calc_flag
_atom_site_refinement_flags_posn
_atom_site_refinement_flags_adp
_atom_site_refinement_flags_occupancy
_atom_site_disorder_assembly
_atom_site_disorder_group
Co1 Co 1.01396(8) 0.0000 -0.00222(7) 0.0219(2) Uani 1 2 d S T P . .
O2 O 1.1141(4) 0.0921(3) 0.1477(4) 0.0254(9) Uani 1 1 d . . . . .
C3 C 1.1223(6) 0.1823(4) 0.1170(6) 0.0255(11) Uani 1 1 d . . . . .
C4 C 1.0558(6) 0.2275(4) -0.0292(6) 0.0306(11) Uani 1 1 d . . . . .
H4 H 1.0799 0.2941 -0.0453 0.037 Uiso 1 1 calc R U . . .
C5 C 0.9564(6) 0.1821(4) -0.1537(6) 0.0272(12) Uani 1 1 d . . . . .
O6 O 0.9139(4) 0.0927(3) -0.1505(4) 0.0272(10) Uani 1 1 d . . . . .
C7 C 1.2110(7) 0.2395(4) 0.2558(7) 0.0346(12) Uani 1 1 d . . . . .
H7A H 1.1370 0.2529 0.3498 0.052 Uiso 1 1 calc R U . . .
H7B H 1.2491 0.3008 0.2075 0.052 Uiso 1 1 calc R U . . .
H7C H 1.3050 0.2022 0.3007 0.052 Uiso 1 1 calc R U . . .
C8 C 0.8916(7) 0.2375(4) -0.3085(6) 0.0360(12) Uani 1 1 d . . . . .
H8A H 0.9293 0.2068 -0.4142 0.054 Uiso 1 1 calc R U . . .
H8B H 0.9313 0.3044 -0.3025 0.054 Uiso 1 1 calc R U . . .
H8C H 0.7719 0.2373 -0.3098 0.054 Uiso 1 1 calc R U . . .
C9 C 1.2111(9) 0.0000 -0.1385(9) 0.0265(18) Uani 1 2 d S T P . .
H9A H 1.2767 0.0578 -0.1057 0.032 Uiso 0.5 1 calc R U P . .
H9B H 1.2767 -0.0578 -0.1057 0.032 Uiso 0.5 1 calc R U P . .
Cl10 Cl 1.1802(3) 0.0000 -0.3678(3) 0.0478(7) Uani 1 2 d S T P . .
N11 N 0.8129(8) 0.0000 0.1592(8) 0.0242(14) Uani 1 2 d S T P . .
C12 C 0.6571(8) 0.0000 0.1019(9) 0.0266(14) Uani 1 2 d S T P . .
H12 H 0.6342 0.0000 -0.0193 0.032 Uiso 1 2 calc R U P . .
C13 C 0.5288(9) 0.0000 0.2120(10) 0.0337(16) Uani 1 2 d S T P . .
H13 H 0.4194 0.0000 0.1672 0.040 Uiso 1 2 calc R U P . .
C14 C 0.5603(10) 0.0000 0.3879(10) 0.0378(17) Uani 1 2 d S T P . .
H14 H 0.4732 0.0000 0.4660 0.045 Uiso 1 2 calc R U P . .
C15 C 0.7202(9) 0.0000 0.4487(9) 0.0317(16) Uani 1 2 d S T P . .
H15 H 0.7456 0.0000 0.5694 0.038 Uiso 1 2 calc R U P . .
C16 C 0.8435(10) 0.0000 0.3299(9) 0.0249(16) Uani 1 2 d S T P . .
H16 H 0.9540 0.0000 0.3715 0.030 Uiso 1 2 calc R U P . .

loop_
_atom_site_aniso_label
_atom_site_aniso_U_11
_atom_site_aniso_U_22
_atom_site_aniso_U_33
_atom_site_aniso_U_23
_atom_site_aniso_U_13
_atom_site_aniso_U_12
Co1 0.0227(4) 0.0231(4) 0.0195(4) 0.000 -0.0059(3) 0.000
O2 0.026(2) 0.026(3) 0.0240(19) -0.0016(18) -0.0058(15) -0.0022(19)
C3 0.024(3) 0.028(3) 0.024(2) -0.004(2) 0.0037(18) -0.003(2)
C4 0.038(3) 0.024(2) 0.030(3) -0.001(2) 0.001(2) -0.0019(19)
C5 0.031(3) 0.027(3) 0.023(2) 0.002(2) 0.0041(19) 0.006(2)
O6 0.029(2) 0.031(3) 0.0217(18) 0.0010(18) -0.0044(15) -0.0001(19)
C7 0.040(3) 0.032(3) 0.032(3) -0.006(2) -0.003(2) -0.005(2)
C8 0.044(3) 0.039(3) 0.025(3) 0.009(2) -0.002(2) 0.007(3)
C9 0.021(4) 0.035(5) 0.024(4) 0.000 -0.002(3) 0.000
Cl10 0.0326(11) 0.0897(19) 0.0210(9) 0.000 -0.0003(8) 0.000
N11 0.028(3) 0.022(3) 0.023(3) 0.000 -0.006(2) 0.000
C12 0.031(4) 0.024(3) 0.025(3) 0.000 -0.006(3) 0.000
C13 0.029(4) 0.036(4) 0.035(4) 0.000 -0.009(3) 0.000
C14 0.035(4) 0.041(4) 0.037(4) 0.000 0.006(3) 0.000
C15 0.040(4) 0.033(4) 0.022(3) 0.000 -0.003(3) 0.000
C16 0.036(4) 0.017(3) 0.021(3) 0.000 -0.005(3) 0.000

loop_
_atom_type_symbol
_atom_type_description
_atom_type_scat_dispersion_real
_atom_type_scat_dispersion_imag
_atom_type_scat_source
C C 0.0033 0.0016 'International Tables Vol C Tables 4.2.6.8 and 6.1.1.4'
H H 0.0000 0.0000 'International Tables Vol C Tables 4.2.6.8 and 6.1.1.4'
N N 0.0061 0.0033 'International Tables Vol C Tables 4.2.6.8 and 6.1.1.4'
O O 0.0106 0.0060 'International Tables Vol C Tables 4.2.6.8 and 6.1.1.4'
Cl Cl 0.1484 0.1585 'International Tables Vol C Tables 4.2.6.8 and 6.1.1.4'
Co Co 0.3494 0.9721 'International Tables Vol C Tables 4.2.6.8 and 6.1.1.4'

loop_
_geom_angle_atom_site_label_1
_geom_angle_atom_site_label_2
_geom_angle_atom_site_label_3
_geom_angle
_geom_angle_site_symmetry_1
_geom_angle_site_symmetry_3
_geom_angle_publ_flag
O6 Co1 O6 85.3(3) . 2 y
O6 Co1 O2 179.5(2) . 2 y
O6 Co1 O2 95.09(11) 2 2 y
O6 Co1 O2 95.09(11) . . y
O6 Co1 O2 179.6(2) 2 . y
O2 Co1 O2 84.5(2) 2 . y
O6 Co1 C9 91.25(18) . . y
O6 Co1 C9 91.24(18) 2 . y
O2 Co1 C9 88.95(19) 2 . y
O2 Co1 C9 88.95(19) . . y
O6 Co1 N11 91.63(17) . . y
O6 Co1 N11 91.63(17) 2 . y
O2 Co1 N11 88.16(16) 2 . y
O2 Co1 N11 88.16(16) . . y
C9 Co1 N11 176.1(3) . . y
C3 O2 Co1 124.7(3) . . ?
O2 C3 C4 124.9(5) . . ?
O2 C3 C7 114.1(5) . . ?
C4 C3 C7 121.0(5) . . ?
C3 C4 C5 124.6(5) . . ?
C3 C4 H4 117.7 . . ?
C5 C4 H4 117.7 . . ?
O6 C5 C4 125.0(5) . . ?
O6 C5 C8 114.6(5) . . ?
C4 C5 C8 120.5(5) . . ?
C5 O6 Co1 123.4(3) . . ?
C3 C7 H7A 109.5 . . ?
C3 C7 H7B 109.5 . . ?
H7A C7 H7B 109.5 . . ?
C3 C7 H7C 109.5 . . ?
H7A C7 H7C 109.5 . . ?
H7B C7 H7C 109.5 . . ?
C5 C8 H8A 109.5 . . ?
C5 C8 H8B 109.5 . . ?
H8A C8 H8B 109.5 . . ?
C5 C8 H8C 109.5 . . ?
H8A C8 H8C 109.5 . . ?
H8B C8 H8C 109.5 . . ?
Cl10 C9 Co1 116.3(4) . . ?
Cl10 C9 H9A 108.2 . . ?
Co1 C9 H9A 108.2 . . ?
Cl10 C9 H9B 108.2 . . ?
Co1 C9 H9B 108.2 . . ?
H9A C9 H9B 107.4 . . ?
C16 N11 C12 118.3(6) . . ?
C16 N11 Co1 117.6(5) . . ?
C12 N11 Co1 124.1(5) . . ?
N11 C12 C13 122.3(6) . . ?
N11 C12 H12 118.8 . . ?
C13 C12 H12 118.8 . . ?
C14 C13 C12 119.4(7) . . ?
C14 C13 H13 120.3 . . ?
C12 C13 H13 120.3 . . ?
C13 C14 C15 118.8(7) . . ?
C13 C14 H14 120.6 . . ?
C15 C14 H14 120.6 . . ?
C14 C15 C16 118.6(7) . . ?
C14 C15 H15 120.7 . . ?
C16 C15 H15 120.7 . . ?
N11 C16 C15 122.5(7) . . ?
N11 C16 H16 118.7 . . ?
C15 C16 H16 118.7 . . ?

loop_
_geom_bond_atom_site_label_1
_geom_bond_atom_site_label_2
_geom_bond_distance
_geom_bond_site_symmetry_2
_geom_bond_publ_flag
Co1 O6 1.887(4) . y
Co1 O6 1.887(4) 2 y
Co1 O2 1.889(4) 2 y
Co1 O2 1.889(4) . y
Co1 C9 1.957(7) . y
Co1 N11 2.099(7) . y
O2 C3 1.270(6) . ?
C3 C4 1.387(7) . ?
C3 C7 1.501(7) . ?
C4 C5 1.389(7) . ?
C4 H4 0.9500 . ?
C5 O6 1.283(7) . ?
C5 C8 1.502(7) . ?
C7 H7A 0.9800 . ?
C7 H7B 0.9800 . ?
C7 H7C 0.9800 . ?
C8 H8A 0.9800 . ?
C8 H8B 0.9800 . ?
C8 H8C 0.9800 . ?
C9 Cl10 1.784(7) . y
C9 H9A 0.9900 . ?
C9 H9B 0.9900 . ?
N11 C16 1.336(9) . ?
N11 C12 1.337(9) . ?
C12 C13 1.375(11) . ?
C12 H12 0.9500 . ?
C13 C14 1.377(11) . ?
C13 H13 0.9500 . ?
C14 C15 1.377(10) . ?
C14 H14 0.9500 . ?
C15 C16 1.388(11) . ?
C15 H15 0.9500 . ?
C16 H16 0.9500 . ?

loop_
_geom_torsion_atom_site_label_1
_geom_torsion_atom_site_label_2
_geom_torsion_atom_site_label_3
_geom_torsion_atom_site_label_4
_geom_torsion
_geom_torsion_site_symmetry_1
_geom_torsion_site_symmetry_2
_geom_torsion_site_symmetry_3
_geom_torsion_site_symmetry_4
O6 Co1 O2 C3 -10.9(4) . . . .
O2 Co1 O2 C3 169.3(3) 2 . . .
C9 Co1 O2 C3 80.2(4) . . . .
N11 Co1 O2 C3 -102.4(4) . . . .
Co1 O2 C3 C4 1.6(7) . . . .
Co1 O2 C3 C7 -179.0(3) . . . .
O2 C3 C4 C5 7.1(7) . . . .
C7 C3 C4 C5 -172.3(5) . . . .
C3 C4 C5 O6 -0.4(8) . . . .
C3 C4 C5 C8 -179.5(5) . . . .
C4 C5 O6 Co1 -13.6(7) . . . .
C8 C5 O6 Co1 165.6(4) . . . .
O6 Co1 O6 C5 -163.6(3) 2 . . .
O2 Co1 O6 C5 16.6(4) . . . .
C9 Co1 O6 C5 -72.4(4) . . . .
N11 Co1 O6 C5 104.9(4) . . . .
C16 N11 C12 C13 0.000(1) . . . .
Co1 N11 C12 C13 180.000(0) . . . .
N11 C12 C13 C14 0.000(1) . . . .
C12 C13 C14 C15 0.000(1) . . . .
C13 C14 C15 C16 0.000(1) . . . .
C12 N11 C16 C15 0.000(1) . . . .
Co1 N11 C16 C15 180.000(1) . . . .
C14 C15 C16 N11 0.000(1) . . . .
